data_7036103
loop_
_publ_author_name
'Chang, Yu-Hsiang'
'Leu, Wohn-Jenn'
'Datta, Amitabha'
'Hsiao, Hung-Chang'
'Lin, Chia-Her'
'Guh, Jih-Hwa'
'Huang, Jui-Hsien'

_publ_section_title
;
 Catalytic transfer hydrogenation and anticancer activity of
 arene-ruthenium compounds incorporating bi-dentate precursors.
;
_journal_issue 36
_journal_name_full 'Dalton transactions (Cambridge, England : 2003)'
_journal_page_first 16107
_journal_page_last 16118
_journal_paper_doi 10.1039/c5dt01310k
_journal_volume 44
_journal_year 2015
_chemical_formula_sum 'C22 H25 Cl N2 Ru'
_chemical_formula_weight 453.96
_space_group_crystal_system monoclinic
_space_group_IT_number 14
_space_group_name_Hall '-P 2ybc'
_space_group_name_H-M_alt 'P 1 21/c 1'
_symmetry_space_group_name_Hall '-P 2ybc'
_symmetry_space_group_name_H-M 'P 1 21/c 1'
_atom_sites_solution_hydrogens geom
_atom_sites_solution_primary direct
_atom_sites_solution_secondary difmap
_audit_creation_method SHELXL-2014/7
_audit_update_record
;
2015-07-19 deposited with the CCDC.
2015-08-05 downloaded from the CCDC.
;
_cell_angle_alpha 90
_cell_angle_beta 121.976(12)
_cell_angle_gamma 90
_cell_formula_units_Z 4
_cell_length_a 11.2603(18)
_cell_length_b 15.897(3)
_cell_length_c 13.222(3)
_cell_measurement_reflns_used 8914
_cell_measurement_temperature 293(2)
_cell_measurement_theta_max 28.83
_cell_measurement_theta_min 2.13
_cell_volume 2007.7(7)
_computing_cell_refinement 'SAINT V7.68A (Bruker AXS, 2009)'
_computing_data_collection 'APEX2 (Bruker AXS, 2010)'
_computing_data_reduction 'SAINT V7.68A (Bruker AXS, 2009)'
_computing_molecular_graphics 'SHELXTL (Sheldrick, 2008)'
_computing_publication_material SHELXTL
_computing_structure_refinement 'SHELXL-2014/7 (Sheldrick, 2014)'
_computing_structure_solution 'SHELXS-97 (Sheldrick, 2008)'
_diffrn_ambient_temperature 293(2)
_diffrn_detector_area_resol_mean 8.3333
_diffrn_measured_fraction_theta_full 1.000
_diffrn_measured_fraction_theta_max 0.994
_diffrn_measurement_device_type 'Bruker APEX-II CCD'
_diffrn_measurement_method '\f and \w scans'
_diffrn_radiation_type MoK\a
_diffrn_radiation_wavelength 0.71073
_diffrn_reflns_av_R_equivalents 0.1925
_diffrn_reflns_av_unetI/netI 0.1517
_diffrn_reflns_laue_measured_fraction_full 1.000
_diffrn_reflns_laue_measured_fraction_max 0.994
_diffrn_reflns_limit_h_max 15
_diffrn_reflns_limit_h_min -15
_diffrn_reflns_limit_k_max 21
_diffrn_reflns_limit_k_min -21
_diffrn_reflns_limit_l_max 17
_diffrn_reflns_limit_l_min -15
_diffrn_reflns_number 28193
_diffrn_reflns_point_group_measured_fraction_full 1.000
_diffrn_reflns_point_group_measured_fraction_max 0.994
_diffrn_reflns_theta_full 25.242
_diffrn_reflns_theta_max 28.831
_diffrn_reflns_theta_min 2.132
_diffrn_source 'fine-focus sealed tube'
_exptl_absorpt_coefficient_mu 0.922
_exptl_absorpt_correction_T_max 0.871
_exptl_absorpt_correction_T_min 0.847
_exptl_absorpt_correction_type multi-scan
_exptl_absorpt_process_details 'SADABS V2008/1 (Bruker AXS, 2008)'
_exptl_crystal_colour colourless
_exptl_crystal_density_diffrn 1.502
_exptl_crystal_description columnar
_exptl_crystal_F_000 928
_exptl_crystal_size_max 0.20
_exptl_crystal_size_mid 0.15
_exptl_crystal_size_min 0.15
_refine_diff_density_max 0.643
_refine_diff_density_min -0.669
_refine_diff_density_rms 0.104
_refine_ls_extinction_method none
_refine_ls_goodness_of_fit_ref 0.960
_refine_ls_hydrogen_treatment constr
_refine_ls_matrix_type full
_refine_ls_number_parameters 238
_refine_ls_number_reflns 5210
_refine_ls_number_restraints 0
_refine_ls_restrained_S_all 0.960
_refine_ls_R_factor_all 0.1852
_refine_ls_R_factor_gt 0.0569
_refine_ls_shift/su_max 0.000
_refine_ls_shift/su_mean 0.000
_refine_ls_structure_factor_coef Fsqd
_refine_ls_weighting_details 'w=1/[\s^2^(Fo^2^)+(0.0353P)^2^] where P=(Fo^2^+2Fc^2^)/3'
_refine_ls_weighting_scheme calc
_refine_ls_wR_factor_gt 0.0943
_refine_ls_wR_factor_ref 0.1309
_reflns_Friedel_coverage 0.000
_reflns_number_gt 2087
_reflns_number_total 5210
_reflns_threshold_expression 'I > 2\s(I)'
_cod_data_source_file c5dt01310k2.cif
_cod_data_source_block CA11301
_cod_depositor_comments 'Adding full bibliography for 7036101--7036105.cif.'
_cod_database_code 7036103
_audit_block_doi 10.5517/cc13qcmt
_shelx_shelxl_version_number 2014/7
_shelx_space_group_comment
;
The symmetry employed for this shelxl refinement is uniquely defined
by the following loop, which should always be used as a source of
symmetry information in preference to the above space-group names.
They are only intended as comments.
;

loop_
_space_group_symop_operation_xyz
'x, y, z'
'-x, y+1/2, -z+1/2'
'-x, -y, -z'
'x, -y-1/2, z-1/2'

loop_
_atom_site_label
_atom_site_type_symbol
_atom_site_fract_x
_atom_site_fract_y
_atom_site_fract_z
_atom_site_U_iso_or_equiv
_atom_site_adp_type
_atom_site_occupancy
_atom_site_site_symmetry_order
_atom_site_calc_flag
_atom_site_refinement_flags_posn
_atom_site_refinement_flags_adp
Ru1 Ru 0.63292(5) 0.06453(3) 0.38113(4) 0.04939(18) Uani 1 1 d . .
Cl1 Cl 0.54507(17) 0.16175(11) 0.46735(15) 0.0666(5) Uani 1 1 d . .
N1 N 0.4297(5) 0.0478(3) 0.2436(5) 0.0593(14) Uani 1 1 d . .
N2 N 0.5990(6) 0.1656(3) 0.2649(5) 0.0570(14) Uani 1 1 d . .
C1 C 0.3277(7) -0.0083(5) 0.2151(7) 0.070(2) Uani 1 1 d . .
H1 H 0.3351 -0.0551 0.2604 0.084 Uiso 1 1 calc R U
C2 C 0.2094(8) 0.0145(6) 0.1076(7) 0.087(3) Uani 1 1 d . .
H2 H 0.1244 -0.0140 0.0688 0.105 Uiso 1 1 calc R U
C3 C 0.2399(8) 0.0873(6) 0.0681(7) 0.089(3) Uani 1 1 d . .
H3 H 0.1812 0.1172 -0.0014 0.107 Uiso 1 1 calc R U
C4 C 0.3764(7) 0.1054(5) 0.1547(6) 0.0641(19) Uani 1 1 d . .
C5 C 0.4731(8) 0.1699(5) 0.1716(6) 0.068(2) Uani 1 1 d . .
H5 H 0.4468 0.2138 0.1174 0.081 Uiso 1 1 calc R U
C6 C 0.6998(8) 0.2335(4) 0.2906(6) 0.072(2) Uani 1 1 d . .
H6A H 0.7382 0.2528 0.3718 0.087 Uiso 1 1 calc R U
H6B H 0.6510 0.2805 0.2377 0.087 Uiso 1 1 calc R U
C7 C 0.8175(7) 0.2069(4) 0.2759(6) 0.0603(17) Uani 1 1 d . .
C8 C 0.9554(9) 0.2256(4) 0.3621(6) 0.071(2) Uani 1 1 d . .
H8 H 0.9754 0.2545 0.4306 0.086 Uiso 1 1 calc R U
C9 C 1.0641(9) 0.2018(5) 0.3474(8) 0.088(2) Uani 1 1 d . .
H9 H 1.1560 0.2141 0.4068 0.106 Uiso 1 1 calc R U
C10 C 1.0381(10) 0.1613(5) 0.2489(10) 0.091(3) Uani 1 1 d . .
H10 H 1.1117 0.1463 0.2398 0.109 Uiso 1 1 calc R U
C11 C 0.9032(11) 0.1420(5) 0.1614(8) 0.090(3) Uani 1 1 d . .
H11 H 0.8849 0.1140 0.0929 0.108 Uiso 1 1 calc R U
C12 C 0.7947(8) 0.1646(4) 0.1758(7) 0.074(2) Uani 1 1 d . .
H12 H 0.7035 0.1510 0.1163 0.089 Uiso 1 1 calc R U
C13 C 0.5928(9) -0.0681(5) 0.1245(7) 0.112(3) Uani 1 1 d . .
H13A H 0.5305 -0.0223 0.1113 0.167 Uiso 1 1 calc R U
H13B H 0.5469 -0.1073 0.0596 0.167 Uiso 1 1 calc R U
H13C H 0.6755 -0.0468 0.1295 0.167 Uiso 1 1 calc R U
C14 C 0.7292(7) -0.1858(4) 0.2617(7) 0.090(2) Uani 1 1 d . .
H14A H 0.8072 -0.1674 0.2568 0.136 Uiso 1 1 calc R U
H14B H 0.6787 -0.2287 0.2031 0.136 Uiso 1 1 calc R U
H14C H 0.7628 -0.2082 0.3398 0.136 Uiso 1 1 calc R U
C15 C 0.6326(7) -0.1117(4) 0.2387(6) 0.0662(18) Uani 1 1 d . .
H15 H 0.5464 -0.1342 0.2297 0.079 Uiso 1 1 calc R U
C16 C 0.7004(6) -0.0565(4) 0.3475(5) 0.0515(15) Uani 1 1 d . .
C17 C 0.7989(6) 0.0070(4) 0.3707(6) 0.0559(17) Uani 1 1 d . .
H17 H 0.8121 0.0242 0.3061 0.067 Uiso 1 1 d R U
C18 C 0.8645(6) 0.0551(4) 0.4775(6) 0.0564(16) Uani 1 1 d . .
H18 H 0.9194 0.1048 0.4837 0.068 Uiso 1 1 d R U
C19 C 0.8255(6) 0.0434(4) 0.5596(6) 0.0584(17) Uani 1 1 d . .
C20 C 0.7242(6) -0.0173(4) 0.5384(5) 0.0535(16) Uani 1 1 d . .
H20 H 0.6836 -0.0179 0.5882 0.064 Uiso 1 1 d R U
C21 C 0.6648(6) -0.0668(4) 0.4361(5) 0.0532(15) Uani 1 1 d . .
H21 H 0.5827 -0.1010 0.4161 0.064 Uiso 1 1 d R U
C22 C 0.8900(7) 0.0973(4) 0.6703(6) 0.080(2) Uani 1 1 d . .
H22A H 0.9626 0.0662 0.7365 0.119 Uiso 1 1 calc R U
H22B H 0.8194 0.1128 0.6866 0.119 Uiso 1 1 calc R U
H22C H 0.9290 0.1471 0.6581 0.119 Uiso 1 1 calc R U

loop_
_atom_site_aniso_label
_atom_site_aniso_U_11
_atom_site_aniso_U_22
_atom_site_aniso_U_33
_atom_site_aniso_U_23
_atom_site_aniso_U_13
_atom_site_aniso_U_12
Ru1 0.0483(3) 0.0466(3) 0.0555(3) 0.0014(3) 0.0290(2) 0.0019(3)
Cl1 0.0722(12) 0.0623(11) 0.0750(12) -0.0067(9) 0.0455(10) 0.0050(9)
N1 0.051(3) 0.061(4) 0.066(4) -0.004(3) 0.031(3) 0.001(3)
N2 0.064(4) 0.055(4) 0.065(4) 0.006(3) 0.043(3) 0.008(3)
C1 0.057(5) 0.075(5) 0.087(6) -0.023(4) 0.043(4) -0.006(4)
C2 0.045(5) 0.115(8) 0.087(6) -0.033(6) 0.024(5) 0.004(5)
C3 0.058(5) 0.125(8) 0.067(5) -0.007(5) 0.021(4) 0.029(5)
C4 0.061(5) 0.069(5) 0.061(5) 0.004(4) 0.031(4) 0.019(4)
C5 0.085(6) 0.064(5) 0.060(5) 0.013(4) 0.042(4) 0.026(4)
C6 0.091(5) 0.050(4) 0.095(5) 0.013(4) 0.062(5) 0.004(4)
C7 0.077(5) 0.041(4) 0.072(5) 0.010(4) 0.046(4) -0.006(4)
C8 0.087(6) 0.060(5) 0.067(5) 0.008(4) 0.041(5) -0.011(4)
C9 0.076(6) 0.071(6) 0.106(7) 0.040(5) 0.040(5) 0.001(5)
C10 0.094(7) 0.078(6) 0.125(8) 0.011(6) 0.074(7) 0.005(5)
C11 0.127(8) 0.072(6) 0.098(7) -0.007(5) 0.079(7) -0.012(6)
C12 0.082(6) 0.067(5) 0.082(6) -0.005(4) 0.048(5) -0.011(4)
C13 0.150(8) 0.108(7) 0.074(6) 0.000(5) 0.058(5) 0.026(6)
C14 0.082(5) 0.076(6) 0.111(6) -0.031(5) 0.050(5) 0.001(5)
C15 0.072(5) 0.060(5) 0.068(5) -0.010(4) 0.038(4) 0.002(4)
C16 0.053(4) 0.045(4) 0.059(4) 0.004(3) 0.031(3) 0.011(3)
C17 0.056(4) 0.052(4) 0.068(5) 0.016(4) 0.039(4) 0.014(3)
C18 0.049(4) 0.047(4) 0.065(4) 0.003(4) 0.024(3) 0.000(3)
C19 0.051(4) 0.054(5) 0.066(4) 0.000(3) 0.028(3) 0.009(3)
C20 0.063(4) 0.043(4) 0.061(4) 0.006(3) 0.037(4) 0.009(3)
C21 0.054(4) 0.047(4) 0.058(4) 0.007(3) 0.030(3) 0.006(3)
C22 0.079(5) 0.070(5) 0.073(5) -0.010(4) 0.028(4) -0.004(4)

loop_
_atom_type_symbol
_atom_type_description
_atom_type_scat_dispersion_real
_atom_type_scat_dispersion_imag
_atom_type_scat_source
C C 0.0033 0.0016 'International Tables Vol C Tables 4.2.6.8 and 6.1.1.4'
H H 0.0000 0.0000 'International Tables Vol C Tables 4.2.6.8 and 6.1.1.4'
Cl Cl 0.1484 0.1585 'International Tables Vol C Tables 4.2.6.8 and 6.1.1.4'
N N 0.0061 0.0033 'International Tables Vol C Tables 4.2.6.8 and 6.1.1.4'
Ru Ru -1.2594 0.8363 'International Tables Vol C Tables 4.2.6.8 and 6.1.1.4'

loop_
_geom_angle_atom_site_label_1
_geom_angle_atom_site_label_2
_geom_angle_atom_site_label_3
_geom_angle
N1 Ru1 N2 76.5(2)
N1 Ru1 C17 119.2(2)
N2 Ru1 C17 96.0(2)
N1 Ru1 C21 94.7(2)
N2 Ru1 C21 155.0(2)
C17 Ru1 C21 67.6(2)
N1 Ru1 C20 120.5(2)
N2 Ru1 C20 162.5(2)
C17 Ru1 C20 79.7(2)
C21 Ru1 C20 37.1(2)
N1 Ru1 C16 92.9(2)
N2 Ru1 C16 117.8(2)
C17 Ru1 C16 37.8(2)
C21 Ru1 C16 38.3(2)
C20 Ru1 C16 68.5(2)
N1 Ru1 C18 156.9(2)
N2 Ru1 C18 100.0(2)
C17 Ru1 C18 37.9(2)
C21 Ru1 C18 78.9(2)
C20 Ru1 C18 66.2(2)
C16 Ru1 C18 68.3(2)
N1 Ru1 C19 157.3(2)
N2 Ru1 C19 125.8(2)
C17 Ru1 C19 67.2(2)
C21 Ru1 C19 66.8(2)
C20 Ru1 C19 37.0(2)
C16 Ru1 C19 80.5(2)
C18 Ru1 C19 36.2(2)
N1 Ru1 Cl1 87.59(14)
N2 Ru1 Cl1 84.01(14)
C17 Ru1 Cl1 152.58(19)
C21 Ru1 Cl1 119.42(16)
C20 Ru1 Cl1 92.04(16)
C16 Ru1 Cl1 157.65(16)
C18 Ru1 Cl1 114.94(18)
C19 Ru1 Cl1 90.49(17)
C1 N1 C4 106.6(6)
C1 N1 Ru1 136.2(5)
C4 N1 Ru1 117.1(5)
C5 N2 C6 120.2(6)
C5 N2 Ru1 114.6(5)
C6 N2 Ru1 124.7(4)
N1 C1 C2 109.2(7)
C3 C2 C1 108.0(8)
C4 C3 C2 104.6(7)
N1 C4 C3 111.6(7)
N1 C4 C5 113.5(6)
C3 C4 C5 134.9(8)
N2 C5 C4 118.1(6)
N2 C6 C7 112.9(5)
C12 C7 C8 116.7(7)
C12 C7 C6 122.2(7)
C8 C7 C6 121.0(7)
C7 C8 C9 120.8(7)
C10 C9 C8 120.8(8)
C9 C10 C11 120.1(8)
C10 C11 C12 119.5(8)
C11 C12 C7 122.0(7)
C13 C15 C16 115.1(6)
C13 C15 C14 111.1(6)
C16 C15 C14 108.3(5)
C17 C16 C21 115.7(6)
C17 C16 C15 124.7(6)
C21 C16 C15 119.7(6)
C17 C16 Ru1 69.2(3)
C21 C16 Ru1 70.1(3)
C15 C16 Ru1 130.5(4)
C16 C17 C18 122.4(6)
C16 C17 Ru1 73.0(3)
C18 C17 Ru1 73.7(3)
C19 C18 C17 119.6(6)
C19 C18 Ru1 72.2(4)
C17 C18 Ru1 68.4(3)
C18 C19 C20 119.8(6)
C18 C19 C22 119.7(6)
C20 C19 C22 120.4(6)
C18 C19 Ru1 71.6(4)
C20 C19 Ru1 70.1(3)
C22 C19 Ru1 129.8(4)
C21 C20 C19 120.3(6)
C21 C20 Ru1 70.8(3)
C19 C20 Ru1 72.8(4)
C20 C21 C16 122.0(6)
C20 C21 Ru1 72.0(4)
C16 C21 Ru1 71.7(3)

loop_
_geom_bond_atom_site_label_1
_geom_bond_atom_site_label_2
_geom_bond_distance
Ru1 N1 2.051(5)
Ru1 N2 2.114(5)
Ru1 C17 2.150(6)
Ru1 C21 2.178(6)
Ru1 C20 2.193(6)
Ru1 C16 2.199(6)
Ru1 C18 2.220(6)
Ru1 C19 2.228(6)
Ru1 Cl1 2.4210(16)
N1 C1 1.342(7)
N1 C4 1.353(8)
N2 C5 1.297(8)
N2 C6 1.470(7)
C1 C2 1.386(9)
C2 C3 1.385(10)
C3 C4 1.376(9)
C4 C5 1.425(9)
C6 C7 1.498(8)
C7 C12 1.383(8)
C7 C8 1.388(9)
C8 C9 1.389(9)
C9 C10 1.340(10)
C10 C11 1.371(10)
C11 C12 1.379(9)
C13 C15 1.498(9)
C14 C15 1.523(8)
C15 C16 1.503(8)
C16 C17 1.409(8)
C16 C21 1.434(7)
C17 C18 1.421(8)
C18 C19 1.382(8)
C19 C20 1.404(8)
C19 C22 1.509(8)
C20 C21 1.392(8)
